data_8103219
loop_
_publ_author_name
'Kwang Ha'

_publ_section_title
;
 Crystal structure of bis(2,3,5,6-tetra-2-pyridylpyrazine)manganese(II)
 bis(triiodide), [Mn(C24H16N6)2](I3)2
;
_journal_issue 4
_journal_name_full 'Zeitschrift f\"ur Kristallographie - New Crystal Structures'
_journal_page_first 509
_journal_volume 226
_journal_year 2011
_chemical_formula_moiety 'C48 H32 Mn N12, 2(I3)'
_chemical_formula_sum 'C48 H32 I6 Mn N12'
_chemical_formula_weight 1593.20
_chemical_name_systematic
; 
Bis(2,3,5,6-tetra-2-pyridylpyrazine)manganese(II) bis(triiodide)
;
_space_group_IT_number 122
_symmetry_cell_setting tetragonal
_symmetry_space_group_name_Hall 'I -4 2bw'
_symmetry_space_group_name_H-M 'I -4 2 d'
_atom_sites_solution_hydrogens geom
_atom_sites_solution_primary direct
_atom_sites_solution_secondary difmap
_audit_creation_method SHELXL-97
_cell_angle_alpha 90.00
_cell_angle_beta 90.00
_cell_angle_gamma 90.00
_cell_formula_units_Z 4
_cell_length_a 13.6758(7)
_cell_length_b 13.6758(7)
_cell_length_c 29.220(3)
_cell_measurement_reflns_used 5125
_cell_measurement_temperature 200(2)
_cell_measurement_theta_max 22.95
_cell_measurement_theta_min 2.53
_cell_volume 5464.9(7)
_computing_cell_refinement 'SAINT (Bruker, 2000)'
_computing_data_collection 'SMART (Bruker, 2000)'
_computing_data_reduction 'SAINT (Bruker, 2000)'
_computing_molecular_graphics 'ORTEP-III (Farrugia, 1997)'
_computing_publication_material SHELXL97
_computing_structure_refinement 'SHELXL-97 (Sheldrick, 1997)'
_computing_structure_solution 'SHELXS-97 (Sheldrick, 1997)'
_diffrn_ambient_temperature 200(2)
_diffrn_measured_fraction_theta_full 0.987
_diffrn_measured_fraction_theta_max 0.987
_diffrn_measurement_device_type 'Bruker SMART 1000 CCD'
_diffrn_measurement_method '\f and \w scans'
_diffrn_radiation_monochromator graphite
_diffrn_radiation_source 'fine-focus sealed tube'
_diffrn_radiation_type MoK\a
_diffrn_radiation_wavelength 0.71073
_diffrn_reflns_av_R_equivalents 0.0498
_diffrn_reflns_av_sigmaI/netI 0.0346
_diffrn_reflns_limit_h_max 18
_diffrn_reflns_limit_h_min -18
_diffrn_reflns_limit_k_max 18
_diffrn_reflns_limit_k_min -17
_diffrn_reflns_limit_l_max 38
_diffrn_reflns_limit_l_min -34
_diffrn_reflns_number 20286
_diffrn_reflns_theta_full 28.29
_diffrn_reflns_theta_max 28.29
_diffrn_reflns_theta_min 1.39
_diffrn_standards_decay_% 0
_diffrn_standards_interval_count 0
_diffrn_standards_interval_time 0
_diffrn_standards_number 0
_exptl_absorpt_coefficient_mu 3.675
_exptl_absorpt_correction_T_max 1.000
_exptl_absorpt_correction_T_min 0.863
_exptl_absorpt_correction_type multi-scan
_exptl_absorpt_process_details SADABS
_exptl_crystal_colour redbrown
_exptl_crystal_density_diffrn 1.936
_exptl_crystal_density_method 'not measured'
_exptl_crystal_description block
_exptl_crystal_F_000 2988
_exptl_crystal_size_max 0.38
_exptl_crystal_size_mid 0.29
_exptl_crystal_size_min 0.17
_refine_diff_density_max 1.695
_refine_diff_density_min -1.270
_refine_diff_density_rms 0.140
_refine_ls_abs_structure_details 'Flack H D (1983), Acta Cryst. A39, 876-881'
_refine_ls_abs_structure_Flack 0.00(18)
_refine_ls_extinction_method none
_refine_ls_goodness_of_fit_ref 1.056
_refine_ls_hydrogen_treatment constr
_refine_ls_matrix_type full
_refine_ls_number_parameters 155
_refine_ls_number_reflns 3357
_refine_ls_number_restraints 0
_refine_ls_restrained_S_all 1.056
_refine_ls_R_factor_all 0.1041
_refine_ls_R_factor_gt 0.0670
_refine_ls_shift/su_max 0.000
_refine_ls_shift/su_mean 0.000
_refine_ls_structure_factor_coef Fsqd
_refine_ls_weighting_details 'calc w=1/[\s^2^(Fo^2^)+(0.0924P)^2^+30.7365P] where P=(Fo^2^+2Fc^2^)/3'
_refine_ls_weighting_scheme calc
_refine_ls_wR_factor_gt 0.1718
_refine_ls_wR_factor_ref 0.1981
_reflns_number_gt 2181
_reflns_number_total 3357
_reflns_threshold_expression >2sigma(I)
_cod_data_source_file 1267-3542.cff
_cod_data_source_block '[mn(tppz)2](i3)2'
_cod_depositor_comments
;
The following automatic conversions were performed:

'_symmetry_cell_setting' value 'Tetragonal' changed to 'tetragonal'
according to /home/saulius/struct/CIF-dictionaries/cif_core.dic
dictionary named 'cif_core.dic' version 2.4.1 from
2010-06-29.

'_exptl_absorpt_correction_type' value 'Multi-scan'
changed to 'multi-scan' according to
/home/saulius/struct/CIF-dictionaries/cif_core.dic dictionary named
'cif_core.dic' version 2.4.1 from 2010-06-29.

Automatic conversion script
Id: cif_fix_values 1715 2011-07-08 13:25:40Z adriana 
;
_cod_original_sg_symbol_H-M I-42d
_cod_database_code 8103219

loop_
_symmetry_equiv_pos_as_xyz
'x, y, z'
'-x, -y, z'
'y, -x, -z'
'-y, x, -z'
'-x+1/2, y, -z+3/4'
'x+1/2, -y, -z+3/4'
'-y+1/2, -x, z+3/4'
'y+1/2, x, z+3/4'
'x+1/2, y+1/2, z+1/2'
'-x+1/2, -y+1/2, z+1/2'
'y+1/2, -x+1/2, -z+1/2'
'-y+1/2, x+1/2, -z+1/2'
'-x+1, y+1/2, -z+5/4'
'x+1, -y+1/2, -z+5/4'
'-y+1, -x+1/2, z+5/4'
'y+1, x+1/2, z+5/4'

loop_
_atom_site_label
_atom_site_type_symbol
_atom_site_fract_x
_atom_site_fract_y
_atom_site_fract_z
_atom_site_U_iso_or_equiv
_atom_site_adp_type
_atom_site_occupancy
_atom_site_symmetry_multiplicity
_atom_site_calc_flag
_atom_site_refinement_flags
Mn1 Mn 0.0000 0.5000 0.2500 0.0541(8) Uani 1 4 d S
N1 N 0.1535(7) 0.5186(8) 0.2245(3) 0.064(2) Uani 1 1 d .
N2 N 0.0000 0.5000 0.1726(3) 0.035(2) Uani 1 2 d S
N3 N 0.0000 0.5000 0.0795(3) 0.039(2) Uani 1 2 d S
N4 N 0.1879(6) 0.6666(6) 0.0844(3) 0.0531(19) Uani 1 1 d .
C1 C 0.2267(9) 0.5164(12) 0.2525(4) 0.089(4) Uani 1 1 d .
H1 H 0.2133 0.5128 0.2844 0.107 Uiso 1 1 calc R
C2 C 0.3252(12) 0.5189(13) 0.2385(5) 0.101(5) Uani 1 1 d .
H2 H 0.3767 0.5252 0.2601 0.121 Uiso 1 1 calc R
C3 C 0.3439(8) 0.5122(9) 0.1930(4) 0.068(3) Uani 1 1 d .
H3 H 0.4090 0.5077 0.1818 0.082 Uiso 1 1 calc R
C4 C 0.2642(7) 0.5120(8) 0.1632(3) 0.058(2) Uani 1 1 d .
H4 H 0.2752 0.5063 0.1312 0.069 Uiso 1 1 calc R
C5 C 0.1727(7) 0.5199(7) 0.1789(3) 0.045(2) Uani 1 1 d .
C6 C 0.0829(7) 0.5186(7) 0.1502(3) 0.0426(19) Uani 1 1 d .
C7 C 0.0791(6) 0.5287(7) 0.1026(3) 0.0397(18) Uani 1 1 d .
C8 C 0.1548(6) 0.5752(7) 0.0733(3) 0.044(2) Uani 1 1 d .
C9 C 0.1849(7) 0.5245(9) 0.0352(3) 0.058(3) Uani 1 1 d .
H9 H 0.1636 0.4597 0.0290 0.069 Uiso 1 1 calc R
C10 C 0.2492(11) 0.5751(12) 0.0060(4) 0.097(5) Uani 1 1 d .
H10 H 0.2718 0.5439 -0.0210 0.117 Uiso 1 1 calc R
C11 C 0.2803(9) 0.6684(12) 0.0156(4) 0.082(4) Uani 1 1 d .
H11 H 0.3218 0.7019 -0.0052 0.098 Uiso 1 1 calc R
C12 C 0.2514(8) 0.7126(7) 0.0548(4) 0.057(2) Uani 1 1 d .
H12 H 0.2753 0.7760 0.0620 0.068 Uiso 1 1 calc R
I1 I 0.09920(9) 0.2500 0.1250 0.0848(4) Uani 1 2 d S
I2 I 0.31395(8) 0.2500 0.1250 0.0828(4) Uani 1 2 d S
I3 I 0.52421(11) 0.2500 0.1250 0.1908(15) Uani 1 2 d S

loop_
_atom_site_aniso_label
_atom_site_aniso_U_11
_atom_site_aniso_U_22
_atom_site_aniso_U_33
_atom_site_aniso_U_23
_atom_site_aniso_U_13
_atom_site_aniso_U_12
Mn1 0.0714(12) 0.0714(12) 0.0195(11) 0.000 0.000 0.000
N1 0.059(5) 0.102(7) 0.029(3) -0.008(4) -0.007(4) 0.005(5)
N2 0.039(5) 0.042(5) 0.024(4) 0.000 0.000 0.019(4)
N3 0.029(5) 0.061(6) 0.028(4) 0.000 0.000 -0.006(4)
N4 0.053(5) 0.058(5) 0.049(4) -0.009(3) 0.009(4) -0.008(4)
C1 0.077(9) 0.141(12) 0.048(6) 0.014(7) -0.034(6) -0.035(8)
C2 0.088(10) 0.147(14) 0.068(8) 0.019(8) -0.048(8) -0.002(9)
C3 0.040(5) 0.086(8) 0.079(8) 0.013(6) -0.018(5) 0.012(5)
C4 0.051(6) 0.086(7) 0.036(4) -0.006(4) -0.020(4) 0.011(5)
C5 0.050(5) 0.055(5) 0.029(4) -0.005(4) -0.010(4) 0.009(4)
C6 0.048(5) 0.057(5) 0.024(3) -0.009(3) -0.002(3) 0.009(4)
C7 0.030(4) 0.054(5) 0.035(4) -0.005(3) -0.009(3) 0.005(3)
C8 0.036(4) 0.062(6) 0.033(4) -0.008(4) 0.000(3) -0.005(4)
C9 0.047(5) 0.086(7) 0.040(4) -0.025(5) 0.013(4) -0.015(5)
C10 0.081(8) 0.151(13) 0.060(7) -0.052(8) 0.033(7) -0.023(10)
C11 0.055(7) 0.131(12) 0.060(7) 0.006(7) 0.014(5) -0.010(7)
C12 0.053(5) 0.052(5) 0.065(6) 0.001(4) -0.001(5) -0.009(5)
I1 0.0705(7) 0.0820(8) 0.1019(9) -0.0442(7) 0.000 0.000
I2 0.0791(7) 0.1155(9) 0.0539(6) -0.0268(6) 0.000 0.000
I3 0.0736(9) 0.422(5) 0.0763(9) -0.0344(18) 0.000 0.000

loop_
_atom_type_symbol
_atom_type_description
_atom_type_scat_dispersion_real
_atom_type_scat_dispersion_imag
_atom_type_scat_source
C C 0.0033 0.0016 'International Tables Vol C Tables 4.2.6.8 and 6.1.1.4'
H H 0.0000 0.0000 'International Tables Vol C Tables 4.2.6.8 and 6.1.1.4'
I I -0.4742 1.8119 'International Tables Vol C Tables 4.2.6.8 and 6.1.1.4'
Mn Mn 0.3368 0.7283 'International Tables Vol C Tables 4.2.6.8 and 6.1.1.4'
N N 0.0061 0.0033 'International Tables Vol C Tables 4.2.6.8 and 6.1.1.4'

loop_
_geom_angle_atom_site_label_1
_geom_angle_atom_site_label_2
_geom_angle_atom_site_label_3
_geom_angle
_geom_angle_site_symmetry_1
_geom_angle_site_symmetry_3
N1 Mn1 N1 141.1(4) 2_565 .
N1 Mn1 N1 96.35(12) 2_565 12
N1 Mn1 N1 96.35(12) . 12
N1 Mn1 N1 96.35(12) 2_565 11_455
N1 Mn1 N1 96.35(12) . 11_455
N1 Mn1 N1 141.1(4) 12 11_455
N1 Mn1 N2 70.6(2) 2_565 .
N1 Mn1 N2 70.6(2) . .
N1 Mn1 N2 109.4(2) 12 .
N1 Mn1 N2 109.4(2) 11_455 .
N1 Mn1 N2 109.4(2) 2_565 11_455
N1 Mn1 N2 109.4(2) . 11_455
N1 Mn1 N2 70.6(2) 12 11_455
N1 Mn1 N2 70.6(2) 11_455 11_455
N2 Mn1 N2 180.0 . 11_455
C1 N1 C5 118.1(10) . .
C1 N1 Mn1 120.8(8) . .
C5 N1 Mn1 120.6(6) . .
C6 N2 C6 121.1(9) 2_565 .
C6 N2 Mn1 119.4(5) 2_565 .
C6 N2 Mn1 119.4(5) . .
C7 N3 C7 119.1(9) . 2_565
C8 N4 C12 118.6(8) . .
N1 C1 C2 123.7(12) . .
N1 C1 H1 118.1 . .
C2 C1 H1 118.1 . .
C3 C2 C1 117.7(11) . .
C3 C2 H2 121.2 . .
C1 C2 H2 121.2 . .
C2 C3 C4 117.6(12) . .
C2 C3 H3 121.2 . .
C4 C3 H3 121.2 . .
C5 C4 C3 121.1(9) . .
C5 C4 H4 119.4 . .
C3 C4 H4 119.4 . .
C4 C5 N1 121.1(8) . .
C4 C5 C6 125.4(7) . .
N1 C5 C6 113.1(8) . .
N2 C6 C7 118.4(9) . .
N2 C6 C5 115.3(7) . .
C7 C6 C5 126.2(9) . .
N3 C7 C6 120.3(9) . .
N3 C7 C8 113.5(7) . .
C6 C7 C8 126.1(8) . .
N4 C8 C9 123.6(8) . .
N4 C8 C7 119.0(7) . .
C9 C8 C7 117.4(8) . .
C8 C9 C10 115.4(10) . .
C8 C9 H9 122.3 . .
C10 C9 H9 122.3 . .
C11 C10 C9 121.8(10) . .
C11 C10 H10 119.1 . .
C9 C10 H10 119.1 . .
C12 C11 C10 119.8(11) . .
C12 C11 H11 120.1 . .
C10 C11 H11 120.1 . .
C11 C12 N4 120.7(10) . .
C11 C12 H12 119.7 . .
N4 C12 H12 119.7 . .
I3 I2 I1 180.0 . .

loop_
_geom_bond_atom_site_label_1
_geom_bond_atom_site_label_2
_geom_bond_distance
_geom_bond_site_symmetry_2
Mn1 N1 2.242(9) 2_565
Mn1 N1 2.242(9) .
Mn1 N1 2.242(9) 12
Mn1 N1 2.242(9) 11_455
Mn1 N2 2.261(8) .
Mn1 N2 2.261(8) 11_455
N1 C1 1.295(13) .
N1 C5 1.359(11) .
N2 C6 1.334(10) 2_565
N2 C6 1.334(10) .
N3 C7 1.334(9) .
N3 C7 1.334(9) 2_565
N4 C8 1.368(12) .
N4 C12 1.376(13) .
C1 C2 1.41(2) .
C1 H1 0.9500 .
C2 C3 1.357(19) .
C2 H2 0.9500 .
C3 C4 1.395(13) .
C3 H3 0.9500 .
C4 C5 1.337(14) .
C4 H4 0.9500 .
C5 C6 1.487(12) .
C6 C7 1.397(10) .
C7 C8 1.488(12) .
C8 C9 1.374(12) .
C9 C10 1.407(17) .
C9 H9 0.9500 .
C10 C11 1.37(2) .
C10 H10 0.9500 .
C11 C12 1.354(17) .
C11 H11 0.9500 .
C12 H12 0.9500 .
I1 I2 2.9369(16) .
I2 I3 2.8755(19) .

loop_
_geom_hbond_atom_site_label_D
_geom_hbond_atom_site_label_H
_geom_hbond_atom_site_label_A
_geom_hbond_distance_DH
_geom_hbond_distance_HA
_geom_hbond_distance_DA
_geom_hbond_angle_DHA
_geom_hbond_site_symmetry_A
C1 H1 I1 0.95 2.94 3.767(13) 145.9 12

loop_
_geom_torsion_atom_site_label_1
_geom_torsion_atom_site_label_2
_geom_torsion_atom_site_label_3
_geom_torsion_atom_site_label_4
_geom_torsion
_geom_torsion_site_symmetry_1
_geom_torsion_site_symmetry_4
N1 Mn1 N1 C1 -172.2(12) 2_565 .
N1 Mn1 N1 C1 79.4(12) 12 .
N1 Mn1 N1 C1 -63.8(12) 11_455 .
N2 Mn1 N1 C1 -172.2(12) . .
N2 Mn1 N1 C1 7.8(12) 11_455 .
N1 Mn1 N1 C5 -0.7(8) 2_565 .
N1 Mn1 N1 C5 -109.1(8) 12 .
N1 Mn1 N1 C5 107.7(8) 11_455 .
N2 Mn1 N1 C5 -0.7(8) . .
N2 Mn1 N1 C5 179.3(8) 11_455 .
N1 Mn1 N2 C6 -5.7(5) 2_565 2_565
N1 Mn1 N2 C6 174.3(5) . 2_565
N1 Mn1 N2 C6 -95.7(5) 12 2_565
N1 Mn1 N2 C6 84.3(5) 11_455 2_565
N2 Mn1 N2 C6 0(75) 11_455 2_565
N1 Mn1 N2 C6 174.3(5) 2_565 .
N1 Mn1 N2 C6 -5.7(5) . .
N1 Mn1 N2 C6 84.3(5) 12 .
N1 Mn1 N2 C6 -95.7(5) 11_455 .
N2 Mn1 N2 C6 0(100) 11_455 .
C5 N1 C1 C2 2(2) . .
Mn1 N1 C1 C2 174.2(12) . .
N1 C1 C2 C3 -8(2) . .
C1 C2 C3 C4 6(2) . .
C2 C3 C4 C5 1.1(19) . .
C3 C4 C5 N1 -6.6(16) . .
C3 C4 C5 C6 -178.7(11) . .
C1 N1 C5 C4 4.8(18) . .
Mn1 N1 C5 C4 -167.0(8) . .
C1 N1 C5 C6 177.8(11) . .
Mn1 N1 C5 C6 6.0(12) . .
C6 N2 C6 C7 6.8(6) 2_565 .
Mn1 N2 C6 C7 -173.2(6) . .
C6 N2 C6 C5 -169.2(9) 2_565 .
Mn1 N2 C6 C5 10.8(9) . .
C4 C5 C6 N2 162.0(9) . .
N1 C5 C6 N2 -10.7(12) . .
C4 C5 C6 C7 -13.7(17) . .
N1 C5 C6 C7 173.6(10) . .
C7 N3 C7 C6 7.0(7) 2_565 .
C7 N3 C7 C8 -169.7(8) 2_565 .
N2 C6 C7 N3 -14.1(13) . .
C5 C6 C7 N3 161.4(8) . .
N2 C6 C7 C8 162.1(7) . .
C5 C6 C7 C8 -22.4(16) . .
C12 N4 C8 C9 3.1(15) . .
C12 N4 C8 C7 -174.3(8) . .
N3 C7 C8 N4 125.3(8) . .
C6 C7 C8 N4 -51.1(14) . .
N3 C7 C8 C9 -52.2(11) . .
C6 C7 C8 C9 131.3(11) . .
N4 C8 C9 C10 -3.4(17) . .
C7 C8 C9 C10 174.0(11) . .
C8 C9 C10 C11 1(2) . .
C9 C10 C11 C12 2(2) . .
C10 C11 C12 N4 -2.8(19) . .
C8 N4 C12 C11 0.2(16) . .
